data_4308721
loop_
_publ_author_name
'Hong-Xia Zhang'
'Jie Zhang'
'Shou-Tian Zheng'
'Guo-Yu Yang'

_publ_contact_author_address
; Coordination and Hydrothermal Chemistry Group
State Key Laboratory of Structural Chemistry
Fujian Institute of Research on the structure of matter
Chinese Academy of Sciences
Fuzhou, Fujian 350002
P. R. China
;
_publ_contact_author_email ygy@ms.fjirsm.ac.cn
_publ_contact_author_fax '86 591 3710051'
_publ_contact_author_name 'Professor Guo-Yu Yang'
_publ_contact_author_phone '86 591 3710051'
_publ_section_title
;
(C4N3H15)[(BO2)2(GeO2)4]: The First Organically Templated 3D
Borogermanate Showing 1D 12-Rings, Large Channels, and a Novel Zeolite-type
Framework Topology Constructed from Ge8O24 and B2O7 Cluster Units
;
_journal_name_full 'Inorganic Chemistry'
_journal_page_first 1166
_journal_page_last 1168
_journal_paper_doi 10.1021/ic048658r
_journal_volume 44
_journal_year 2005
_chemical_formula_sum 'C4 H15 B2 Ge4 N3 O12'
_chemical_formula_weight 609.17
_chemical_name_systematic
; 
 ? 
;
_space_group_IT_number 14
_symmetry_cell_setting monoclinic
_symmetry_space_group_name_Hall '-P 2ybc'
_symmetry_space_group_name_H-M 'P 1 21/c 1'
_atom_sites_solution_hydrogens geom
_atom_sites_solution_primary direct
_atom_sites_solution_secondary difmap
_audit_creation_method SHELXL-97
_cell_angle_alpha 90.00
_cell_angle_beta 90.500(3)
_cell_angle_gamma 90.00
_cell_formula_units_Z 4
_cell_length_a 6.967(1)
_cell_length_b 10.500(1)
_cell_length_c 20.501(1)
_cell_measurement_reflns_used 3239
_cell_measurement_temperature 293(2)
_cell_measurement_theta_max 25.0264
_cell_measurement_theta_min 1.9394
_cell_volume 1499.7(3)
_computing_cell_refinement 'CrystalClear (Rigaku Corp., 2000)'
_computing_data_collection 'CrystalClear (Rigaku Corp., 2000)'
_computing_data_reduction 'CrystalClear (Rigaku Corp., 2000)'
_computing_structure_refinement 'SHELXL-97 (Sheldrick, 1997)'
_computing_structure_solution 'SHELXS-97 (Sheldrick, 1990)'
_diffrn_ambient_temperature 293(2)
_diffrn_detector_area_resol_mean 14.6306
_diffrn_measured_fraction_theta_full 0.998
_diffrn_measured_fraction_theta_max 0.998
_diffrn_measurement_method dtprofit.ref
_diffrn_radiation_monochromator graphite
_diffrn_radiation_source 'fine-focus sealed tube'
_diffrn_radiation_type MoK\a
_diffrn_radiation_wavelength 0.71073
_diffrn_reflns_av_R_equivalents 0.0394
_diffrn_reflns_av_sigmaI/netI 0.0449
_diffrn_reflns_limit_h_max 8
_diffrn_reflns_limit_h_min -8
_diffrn_reflns_limit_k_max 12
_diffrn_reflns_limit_k_min -11
_diffrn_reflns_limit_l_max 24
_diffrn_reflns_limit_l_min -16
_diffrn_reflns_number 7082
_diffrn_reflns_theta_full 25.02
_diffrn_reflns_theta_max 25.02
_diffrn_reflns_theta_min 2.18
_exptl_absorpt_coefficient_mu 8.012
_exptl_absorpt_correction_T_max 1.0000
_exptl_absorpt_correction_T_min 0.4443
_exptl_absorpt_correction_type multi-scan
_exptl_crystal_colour colorless
_exptl_crystal_density_diffrn 2.698
_exptl_crystal_density_method 'not measured'
_exptl_crystal_description prism
_exptl_crystal_F_000 1176
_exptl_crystal_size_max 0.3000
_exptl_crystal_size_mid 0.2000
_exptl_crystal_size_min 0.1500
_refine_diff_density_max 0.664
_refine_diff_density_min -0.716
_refine_diff_density_rms 0.144
_refine_ls_extinction_method none
_refine_ls_goodness_of_fit_ref 1.074
_refine_ls_hydrogen_treatment mixed
_refine_ls_matrix_type full
_refine_ls_number_parameters 235
_refine_ls_number_reflns 2641
_refine_ls_number_restraints 6
_refine_ls_restrained_S_all 1.075
_refine_ls_R_factor_all 0.0323
_refine_ls_R_factor_gt 0.0278
_refine_ls_shift/su_max 0.001
_refine_ls_shift/su_mean 0.000
_refine_ls_structure_factor_coef Fsqd
_refine_ls_weighting_details 'calc w=1/[\s^2^(Fo^2^)+(0.0358P)^2^+1.0028P] where P=(Fo^2^+2Fc^2^)/3'
_refine_ls_weighting_scheme calc
_refine_ls_wR_factor_gt 0.0736
_refine_ls_wR_factor_ref 0.0758
_reflns_number_gt 2338
_reflns_number_total 2641
_reflns_threshold_expression >2sigma(I)
_cod_data_source_file ic048658rsi20040924_053106.cif
_cod_data_source_block FJ-17
_cod_depositor_comments
;
The following automatic conversions were performed:
'_exptl_absorpt_correction_type' value 'Multi-scan' changed to
'multi-scan' according to
'/home/saulius/struct/CIF-dictionaries/cif_core.dic' dictionary named
'cif_core.dic' version 2.4.1 from 2010-06-29.

Automatic conversion script
Id: cif_fix_enum 1527 2010-12-29 10:47:43Z saulius 
;
_cod_original_cell_volume 1499.68(8)
_cod_database_code 4308721

loop_
_symmetry_equiv_pos_as_xyz
'x, y, z'
'-x, y+1/2, -z+1/2'
'-x, -y, -z'
'x, -y-1/2, z-1/2'

loop_
_atom_site_label
_atom_site_type_symbol
_atom_site_fract_x
_atom_site_fract_y
_atom_site_fract_z
_atom_site_U_iso_or_equiv
_atom_site_adp_type
_atom_site_occupancy
_atom_site_symmetry_multiplicity
_atom_site_calc_flag
_atom_site_refinement_flags
_atom_site_disorder_assembly
_atom_site_disorder_group
Ge1 Ge -0.74770(6) 0.91137(4) 0.41223(2) 0.00821(13) Uani 1 1 d . . .
Ge2 Ge -0.44734(6) 0.92407(4) 0.29675(2) 0.00788(13) Uani 1 1 d . . .
Ge3 Ge -0.54991(6) 1.22767(4) 0.32699(2) 0.00775(13) Uani 1 1 d . . .
Ge4 Ge -0.24440(6) 1.15405(4) 0.43638(2) 0.00823(13) Uani 1 1 d . . .
B1 B 0.1149(7) 1.1501(5) 0.3825(2) 0.0116(10) Uani 1 1 d . . .
B2 B -0.1063(6) 0.9601(5) 0.3614(2) 0.0109(10) Uani 1 1 d . . .
O1 O -0.7300(4) 1.0750(3) 0.41729(14) 0.0118(7) Uani 1 1 d . . .
O2 O -0.6715(4) 0.8338(3) 0.48336(13) 0.0130(7) Uani 1 1 d . . .
O3 O -0.9807(4) 0.8647(3) 0.39357(14) 0.0122(6) Uani 1 1 d . . .
O4 O -0.5940(4) 0.8472(3) 0.35359(13) 0.0139(7) Uani 1 1 d . . .
O5 O -0.5231(4) 0.8531(3) 0.22367(14) 0.0121(6) Uani 1 1 d . . .
O6 O -0.4987(4) 1.0858(3) 0.28458(13) 0.0128(7) Uani 1 1 d . . .
O7 O -0.7893(4) 1.2498(3) 0.34499(14) 0.0131(7) Uani 1 1 d . . .
O8 O -0.3983(4) 1.2557(3) 0.39370(13) 0.0130(7) Uani 1 1 d U . .
O9 O -0.2609(4) 0.9989(3) 0.40804(14) 0.0121(7) Uani 1 1 d . . .
O10 O -0.0092(4) 1.2094(3) 0.43295(14) 0.0136(7) Uani 1 1 d . . .
O11 O 0.0022(4) 1.0695(3) 0.33860(13) 0.0109(6) Uani 1 1 d . . .
O12 O -0.2042(4) 0.8954(3) 0.30656(13) 0.0127(7) Uani 1 1 d . . .
N1 N -0.0709(6) 1.3144(4) 0.72008(18) 0.0226(9) Uani 1 1 d . . .
H1C H -0.1789 1.2694 0.7223 0.034 Uiso 1 1 calc R . .
H1D H -0.0425 1.3462 0.7592 0.034 Uiso 1 1 calc R . .
H1E H 0.0242 1.2642 0.7070 0.034 Uiso 1 1 calc R . .
N2 N 0.2336(7) 1.4340(5) 0.6337(3) 0.0521(16) Uani 1 1 d . . .
H2C H 0.2108 1.3493 0.6390 0.063 Uiso 1 1 calc R . .
N3 N 0.2756(5) 1.2483(4) 0.53139(19) 0.0204(9) Uani 1 1 d . . .
H3A H 0.2457 1.2127 0.4932 0.031 Uiso 1 1 calc R . .
H3B H 0.1782 1.2388 0.5588 0.031 Uiso 1 1 calc R . .
H3C H 0.3797 1.2109 0.5479 0.031 Uiso 1 1 calc R . .
C1 C -0.0967(7) 1.4202(5) 0.6728(2) 0.0274(12) Uani 1 1 d . . .
H1A H -0.2018 1.4740 0.6867 0.033 Uiso 1 1 calc R . .
H1B H -0.1298 1.3855 0.6303 0.033 Uiso 1 1 calc R . .
C2 C 0.0834(8) 1.4994(5) 0.6673(3) 0.0326(13) Uani 1 1 d . . .
H2A H 0.0534 1.5777 0.6442 0.039 Uiso 1 1 calc R . .
H2B H 0.1283 1.5220 0.7107 0.039 Uiso 1 1 calc R . .
C3 C 0.1922(13) 1.4646(7) 0.5594(3) 0.0333(19) Uani 0.70 1 d P . .
C3' C 0.377(3) 1.4435(18) 0.5917(9) 0.037(5) Uani 0.30 1 d P . .
C4 C 0.3140(10) 1.3857(5) 0.5217(3) 0.0431(16) Uani 1 1 d . . .

loop_
_atom_site_aniso_label
_atom_site_aniso_U_11
_atom_site_aniso_U_22
_atom_site_aniso_U_33
_atom_site_aniso_U_23
_atom_site_aniso_U_13
_atom_site_aniso_U_12
Ge1 0.0081(2) 0.0093(3) 0.0072(2) 0.00057(17) -0.00009(17) 0.00039(17)
Ge2 0.0078(2) 0.0081(3) 0.0077(2) -0.00138(17) 0.00054(17) -0.00007(17)
Ge3 0.0079(2) 0.0076(3) 0.0077(2) 0.00078(17) -0.00040(17) 0.00037(17)
Ge4 0.0084(2) 0.0092(3) 0.0071(2) 0.00006(17) -0.00003(17) 0.00026(17)
B1 0.011(2) 0.008(3) 0.016(3) 0.003(2) 0.0039(19) 0.003(2)
B2 0.007(2) 0.011(3) 0.014(3) -0.003(2) -0.0018(19) 0.0015(19)
O1 0.0117(15) 0.0090(17) 0.0146(16) -0.0009(12) -0.0021(12) -0.0007(12)
O2 0.0151(15) 0.0152(17) 0.0086(15) 0.0013(12) -0.0004(12) 0.0045(13)
O3 0.0082(14) 0.0101(16) 0.0182(16) 0.0042(13) -0.0031(12) -0.0003(12)
O4 0.0166(16) 0.0126(18) 0.0127(16) -0.0003(12) 0.0073(12) -0.0010(13)
O5 0.0117(14) 0.0128(17) 0.0116(15) -0.0074(12) -0.0031(11) 0.0034(12)
O6 0.0206(16) 0.0089(17) 0.0088(15) -0.0017(12) 0.0006(12) 0.0066(13)
O7 0.0078(14) 0.0114(17) 0.0203(17) 0.0061(13) 0.0039(12) 0.0023(12)
O8 0.0134(10) 0.0128(10) 0.0126(10) 0.0003(8) -0.0030(8) 0.0003(8)
O9 0.0112(15) 0.0073(16) 0.0179(17) -0.0011(12) 0.0028(12) -0.0004(12)
O10 0.0095(14) 0.0154(17) 0.0161(16) -0.0040(13) 0.0031(12) -0.0022(13)
O11 0.0109(14) 0.0115(17) 0.0105(15) 0.0011(12) 0.0003(12) -0.0011(12)
O12 0.0089(14) 0.0169(18) 0.0124(16) -0.0071(13) -0.0027(12) 0.0014(13)
N1 0.022(2) 0.025(2) 0.021(2) -0.0076(19) -0.0008(17) -0.0005(19)
N2 0.051(3) 0.044(3) 0.062(4) -0.034(3) 0.032(3) -0.023(3)
N3 0.022(2) 0.017(2) 0.023(2) -0.0023(17) 0.0050(17) -0.0049(17)
C1 0.030(3) 0.031(3) 0.021(3) -0.006(2) -0.005(2) 0.011(2)
C2 0.047(3) 0.019(3) 0.032(3) -0.004(2) -0.003(3) -0.003(2)
C3 0.060(6) 0.018(4) 0.021(4) 0.002(3) 0.008(4) 0.004(4)
C3' 0.033(10) 0.024(10) 0.053(13) -0.003(9) 0.019(9) -0.022(8)
C4 0.071(4) 0.014(3) 0.044(4) 0.007(3) 0.004(3) -0.009(3)

loop_
_atom_type_symbol
_atom_type_description
_atom_type_scat_dispersion_real
_atom_type_scat_dispersion_imag
_atom_type_scat_source
C C 0.0033 0.0016 'International Tables Vol C Tables 4.2.6.8 and 6.1.1.4'
H H 0.0000 0.0000 'International Tables Vol C Tables 4.2.6.8 and 6.1.1.4'
N N 0.0061 0.0033 'International Tables Vol C Tables 4.2.6.8 and 6.1.1.4'
O O 0.0106 0.0060 'International Tables Vol C Tables 4.2.6.8 and 6.1.1.4'
Ge Ge 0.1547 1.8001 'International Tables Vol C Tables 4.2.6.8 and 6.1.1.4'
B B 0.0013 0.0007 'International Tables Vol C Tables 4.2.6.8 and 6.1.1.4'

loop_
_geom_angle_atom_site_label_1
_geom_angle_atom_site_label_2
_geom_angle_atom_site_label_3
_geom_angle
_geom_angle_site_symmetry_1
_geom_angle_site_symmetry_3
_geom_angle_publ_flag
O1 Ge1 O3 111.14(13) . . ?
O1 Ge1 O2 113.09(13) . . ?
O3 Ge1 O2 109.21(13) . . ?
O1 Ge1 O4 112.34(14) . . ?
O3 Ge1 O4 108.47(14) . . ?
O2 Ge1 O4 102.15(13) . . ?
O12 Ge2 O5 108.25(13) . . ?
O12 Ge2 O4 114.73(14) . . ?
O5 Ge2 O4 101.53(14) . . ?
O12 Ge2 O6 112.52(14) . . ?
O5 Ge2 O6 103.35(13) . . ?
O4 Ge2 O6 114.90(14) . . ?
O7 Ge3 O8 112.87(14) . . ?
O7 Ge3 O5 108.12(13) . 2_455 ?
O8 Ge3 O5 99.22(13) . 2_455 ?
O7 Ge3 O6 114.79(14) . . ?
O8 Ge3 O6 113.91(13) . . ?
O5 Ge3 O6 106.33(14) 2_455 . ?
O9 Ge4 O8 111.64(14) . . ?
O9 Ge4 O10 111.09(14) . . ?
O8 Ge4 O10 110.51(14) . . ?
O9 Ge4 O2 111.14(14) . 3_476 ?
O8 Ge4 O2 102.55(13) . 3_476 ?
O10 Ge4 O2 109.61(13) . 3_476 ?
O11 B1 O7 109.6(4) . 1_655 ?
O11 B1 O10 110.9(3) . . ?
O7 B1 O10 109.6(3) 1_655 . ?
O11 B1 O1 111.6(3) . 1_655 ?
O7 B1 O1 107.1(3) 1_655 1_655 ?
O10 B1 O1 107.9(3) . 1_655 ?
O11 B2 O12 110.9(4) . . ?
O11 B2 O3 111.7(3) . 1_655 ?
O12 B2 O3 107.2(4) . 1_655 ?
O11 B2 O9 111.6(4) . . ?
O12 B2 O9 106.3(3) . . ?
O3 B2 O9 108.9(3) 1_655 . ?
B1 O1 Ge1 116.1(3) 1_455 . ?
Ge1 O2 Ge4 130.27(17) . 3_476 ?
B2 O3 Ge1 117.1(3) 1_455 . ?
Ge2 O4 Ge1 129.99(18) . . ?
Ge2 O5 Ge3 137.63(17) . 2_445 ?
Ge2 O6 Ge3 142.22(17) . . ?
B1 O7 Ge3 117.5(3) 1_455 . ?
Ge4 O8 Ge3 130.92(17) . . ?
B2 O9 Ge4 115.0(3) . . ?
B1 O10 Ge4 116.2(3) . . ?
B2 O11 B1 122.5(3) . . ?
B2 O12 Ge2 117.0(2) . . ?
C1 N1 H1C 109.5 . . ?
C1 N1 H1D 109.5 . . ?
H1C N1 H1D 109.5 . . ?
C1 N1 H1E 109.5 . . ?
H1C N1 H1E 109.5 . . ?
H1D N1 H1E 109.5 . . ?
C3' N2 C2 146.4(10) . . ?
C3' N2 C3 59.5(10) . . ?
C2 N2 C3 103.8(5) . . ?
C3' N2 H2C 106.4 . . ?
C2 N2 H2C 106.4 . . ?
C3 N2 H2C 106.4 . . ?
C4 N3 H3A 109.5 . . ?
C4 N3 H3B 109.5 . . ?
H3A N3 H3B 109.5 . . ?
C4 N3 H3C 109.5 . . ?
H3A N3 H3C 109.5 . . ?
H3B N3 H3C 109.5 . . ?
N1 C1 C2 111.4(4) . . ?
N1 C1 H1A 109.4 . . ?
C2 C1 H1A 109.4 . . ?
N1 C1 H1B 109.3 . . ?
C2 C1 H1B 109.3 . . ?
H1A C1 H1B 108.0 . . ?
N2 C2 C1 112.5(4) . . ?
N2 C2 H2A 109.1 . . ?
C1 C2 H2A 109.1 . . ?
N2 C2 H2B 109.1 . . ?
C1 C2 H2B 109.1 . . ?
H2A C2 H2B 107.8 . . ?
C4 C3 C3' 68.2(9) . . ?
C4 C3 N2 107.5(6) . . ?
C3' C3 N2 51.6(8) . . ?
N2 C3' C3 68.8(10) . . ?
N2 C3' C4 110.2(12) . . ?
C3 C3' C4 54.6(8) . . ?
C3 C4 N3 112.7(5) . . ?
C3 C4 C3' 57.2(8) . . ?
N3 C4 C3' 107.2(7) . . ?

loop_
_geom_bond_atom_site_label_1
_geom_bond_atom_site_label_2
_geom_bond_distance
_geom_bond_site_symmetry_2
_geom_bond_publ_flag
Ge1 O1 1.726(3) . ?
Ge1 O3 1.735(3) . ?
Ge1 O2 1.749(3) . ?
Ge1 O4 1.752(3) . ?
Ge2 O12 1.730(3) . ?
Ge2 O5 1.751(3) . ?
Ge2 O4 1.753(3) . ?
Ge2 O6 1.753(3) . ?
Ge3 O7 1.727(3) . ?
Ge3 O8 1.746(3) . ?
Ge3 O5 1.755(3) 2_455 ?
Ge3 O6 1.762(3) . ?
Ge4 O9 1.733(3) . ?
Ge4 O8 1.743(3) . ?
Ge4 O10 1.740(3) . ?
Ge4 O2 1.756(3) 3_476 ?
B1 O11 1.460(6) . ?
B1 O7 1.464(5) 1_655 ?
B1 O10 1.490(5) . ?
B1 O1 1.511(5) 1_655 ?
B2 O11 1.455(6) . ?
B2 O12 1.475(5) . ?
B2 O3 1.481(6) 1_655 ?
B2 O9 1.503(5) . ?
O1 B1 1.511(5) 1_455 ?
O2 Ge4 1.756(3) 3_476 ?
O3 B2 1.481(6) 1_455 ?
O5 Ge3 1.755(3) 2_445 ?
O7 B1 1.464(5) 1_455 ?
N1 C1 1.485(6) . ?
N1 H1C 0.8900 . ?
N1 H1D 0.8900 . ?
N1 H1E 0.8900 . ?
N2 C3' 1.330(18) . ?
N2 C2 1.432(7) . ?
N2 C3 1.582(9) . ?
N2 H2C 0.9100 . ?
N3 C4 1.481(7) . ?
N3 H3A 0.8900 . ?
N3 H3B 0.8900 . ?
N3 H3C 0.8900 . ?
C1 C2 1.510(7) . ?
C1 H1A 0.9700 . ?
C1 H1B 0.9700 . ?
C2 H2A 0.9700 . ?
C2 H2B 0.9700 . ?
C3 C4 1.419(10) . ?
C3 C3' 1.46(2) . ?
C3' C4 1.62(2) . ?

loop_
_geom_hbond_atom_site_label_D
_geom_hbond_atom_site_label_H
_geom_hbond_atom_site_label_A
_geom_hbond_distance_DH
_geom_hbond_distance_HA
_geom_hbond_distance_DA
_geom_hbond_angle_DHA
_geom_hbond_site_symmetry_A
N1 H1D O11 0.89 1.88 2.762(5) 173.3 4_586
N1 H1E O12 0.89 2.11 2.974(5) 162.6 3_576
N1 H1E O3 0.89 2.48 3.018(5) 119.1 3_476
N2 H2C N1 0.91 2.61 3.046(6) 110.2 .
N3 H3A O1 0.89 2.13 2.964(5) 155.1 1_655
N3 H3A O10 0.89 2.16 2.847(5) 134.1 .
N3 H3B O3 0.89 2.01 2.837(5) 153.4 3_476
N3 H3C O2 0.89 2.19 2.909(5) 137.7 3_576
N3 H3C O4 0.89 2.57 3.376(5) 150.4 3_576
